data_1008303
loop_
_publ_author_name
'Eddine, M N'
'Bertaut, E F'

_publ_section_title
;
Structure cristallographique et magnetique de Mn~2~ N~0.86~ a basse
Temperature
;
_journal_coden_ASTM SSCOA4
_journal_name_full 'Solid State Communications'
_journal_page_first 147
_journal_page_last 150
_journal_paper_doi 10.1016/0038-1098(77)90097-7
_journal_volume 23
_journal_year 1977
_chemical_formula_structural 'Mn2 N0.86'
_chemical_formula_sum 'Mn2 N0.86'
_chemical_name_systematic 'Manganese nitride (2/0.86)'
_space_group_IT_number 20
_symmetry_cell_setting orthorhombic
_symmetry_Int_Tables_number 20
_symmetry_space_group_name_Hall 'C 2c 2'
_symmetry_space_group_name_H-M 'C 2 2 21'
_cell_angle_alpha 90
_cell_angle_beta 90
_cell_angle_gamma 90
_cell_formula_units_Z 6
_cell_length_a 4.8552
_cell_length_b 8.4088
_cell_length_c 4.5327
_cell_volume 185.1
_cod_original_formula_sum 'Mn2 N.86'
_cod_database_code 1008303

loop_
_symmetry_equiv_pos_as_xyz
x,y,z
x,-y,-z
-x,-y,1/2+z
-x,y,1/2-z
1/2+x,1/2+y,z
1/2+x,1/2-y,-z
1/2-x,1/2-y,1/2+z
1/2-x,1/2+y,1/2-z

loop_
_atom_site_label
_atom_site_type_symbol
_atom_site_symmetry_multiplicity
_atom_site_Wyckoff_symbol
_atom_site_fract_x
_atom_site_fract_y
_atom_site_fract_z
_atom_site_occupancy
_atom_site_attached_hydrogens
_atom_site_calc_flag
Mn1 Mn0 8 c 0.83 0.83 0. 1. 0 d
Mn2 Mn0 4 a 0.333 0. 0. 1. 0 d
N1 N0 4 b 0. 0. 0.25 0.43 0 d
N2 N0 4 b 0. 0.6667 0.25 0.12 0 d
N3 N0 4 b 0. 0.3333 0.25 0.72 0 d

loop_
_atom_type_symbol
_atom_type_oxidation_number
Mn0 0.000
N0 0.000
